data_7104009
loop_
_publ_author_name
'Ionkin, Alex'
'Marshall, William'

_publ_section_title
;
 New thermally stable cationic \h3-allyl(1,4-diphospha-(1,3)-butadiene)nickel
 complexes for ethylene polymerization
;
_journal_coden_ASTM CHCOFS
_journal_issue 6
_journal_name_full
;
 Chemical Communications (Cambridge, United Kingdom)
;
_journal_page_first 710
_journal_page_last 711
_journal_paper_doi 10.1039/b211252c
_journal_year 2003
_chemical_formula_sum 'C73 H77 B F24 Ni P2'
_chemical_formula_weight 1541.81
_space_group_IT_number 19
_symmetry_cell_setting orthorhombic
_symmetry_space_group_name_Hall 'P 2ac 2ab'
_symmetry_space_group_name_H-M 'P 21 21 21'
_atom_sites_solution_hydrogens geom
_atom_sites_solution_primary direct
_atom_sites_solution_secondary difmap
_audit_creation_method SHELXL-97
_cell_angle_alpha 90.00
_cell_angle_beta 90.00
_cell_angle_gamma 90.00
_cell_formula_units_Z 4
_cell_length_a 14.2861(11)
_cell_length_b 18.4281(15)
_cell_length_c 27.872(2)
_cell_measurement_temperature 173(2)
_cell_volume 7337.7(10)
_computing_cell_refinement 'Bruker XSCANS'
_computing_data_collection 'Bruker XSCANS'
_computing_data_reduction 'Bruker SHELXTL'
_computing_molecular_graphics 'Bruker SHELXTL'
_computing_publication_material 'Bruker SHELXTL'
_computing_structure_refinement 'SHELXL-97 (Sheldrick, 1997)'
_computing_structure_solution 'SHELXS-97 (Sheldrick, 1990)'
_diffrn_ambient_temperature 293(2)
_diffrn_measured_fraction_theta_full 0.998
_diffrn_measured_fraction_theta_max 0.998
_diffrn_measurement_device_type 'Bruker P4'
_diffrn_measurement_method '\w scans'
_diffrn_radiation_monochromator graphite
_diffrn_radiation_source 'fine-focus sealed tube'
_diffrn_radiation_type MoK\a
_diffrn_radiation_wavelength 0.71073
_diffrn_reflns_av_R_equivalents 0.1022
_diffrn_reflns_av_sigmaI/netI 0.1155
_diffrn_reflns_limit_h_max 15
_diffrn_reflns_limit_h_min -15
_diffrn_reflns_limit_k_max 18
_diffrn_reflns_limit_k_min -19
_diffrn_reflns_limit_l_max 29
_diffrn_reflns_limit_l_min -24
_diffrn_reflns_number 30462
_diffrn_reflns_theta_full 22.02
_diffrn_reflns_theta_max 22.02
_diffrn_reflns_theta_min 1.80
_exptl_absorpt_coefficient_mu 0.410
_exptl_absorpt_correction_type none
_exptl_crystal_colour green
_exptl_crystal_density_diffrn 1.396
_exptl_crystal_density_method 'not measured'
_exptl_crystal_description wedge
_exptl_crystal_F_000 3176
_exptl_crystal_size_max .10
_exptl_crystal_size_mid .10
_exptl_crystal_size_min .015
_refine_diff_density_max 0.710
_refine_diff_density_min -0.344
_refine_diff_density_rms 0.067
_refine_ls_abs_structure_details 'Flack H D (1983), Acta Cryst. A39, 876-881'
_refine_ls_abs_structure_Flack -0.03(3)
_refine_ls_extinction_method none
_refine_ls_goodness_of_fit_ref 1.014
_refine_ls_hydrogen_treatment mixed
_refine_ls_matrix_type full
_refine_ls_number_parameters 947
_refine_ls_number_reflns 9002
_refine_ls_number_restraints 0
_refine_ls_restrained_S_all 1.014
_refine_ls_R_factor_all 0.1372
_refine_ls_R_factor_gt 0.0605
_refine_ls_shift/su_max 0.004
_refine_ls_shift/su_mean 0.000
_refine_ls_structure_factor_coef Fsqd
_refine_ls_weighting_details 'calc w=1/[\s^2^(Fo^2^)+(0.0607P)^2^+10.9032P] where P=(Fo^2^+2Fc^2^)/3'
_refine_ls_weighting_scheme calc
_refine_ls_wR_factor_gt 0.1280
_refine_ls_wR_factor_ref 0.1667
_reflns_number_gt 5358
_reflns_number_total 9002
_reflns_threshold_expression >2sigma(I)
_cod_data_source_file b211252c.txt
_cod_data_source_block 02156
_cod_depositor_comments
;
The following automatic conversions were performed:
'_symmetry_cell_setting' value 'Orthorhombic' changed to 'orthorhombic'
according to '/home/saulius/struct/CIF-dictionaries/cif_core.dic'
dictionary named 'cif_core.dic' version 2.4.1 from 2010-06-29.

Automatic conversion script
Id: cif_fix_enum 1527 2010-12-29 10:47:43Z saulius 
;
_cod_original_sg_symbol_H-M P2(1)2(1)2(1)
_cod_database_code 7104009

loop_
_symmetry_equiv_pos_as_xyz
'x, y, z'
'x+1/2, -y+1/2, -z'
'-x, y+1/2, -z+1/2'
'-x+1/2, -y, z+1/2'

loop_
_atom_site_label
_atom_site_type_symbol
_atom_site_fract_x
_atom_site_fract_y
_atom_site_fract_z
_atom_site_U_iso_or_equiv
_atom_site_adp_type
_atom_site_occupancy
_atom_site_symmetry_multiplicity
_atom_site_calc_flag
_atom_site_refinement_flags
_atom_site_disorder_assembly
_atom_site_disorder_group
Ni1 Ni 0.09049(9) 0.12733(6) 0.35265(4) 0.0535(4) Uani 1 1 d . . .
P1 P 0.1520(2) 0.09994(15) 0.42198(10) 0.0575(8) Uani 1 1 d . . .
C1 C 0.0916(7) 0.1415(6) 0.4653(3) 0.069(3) Uani 1 1 d . . .
H1A H 0.1027 0.1315 0.4975 0.083 Uiso 1 1 calc R . .
P2 P -0.0053(2) 0.19623(14) 0.39231(9) 0.0559(8) Uani 1 1 d . . .
C2 C 0.0222(7) 0.1928(5) 0.4511(3) 0.060(3) Uani 1 1 d . . .
H2A H -0.0065 0.2232 0.4733 0.072 Uiso 1 1 calc R . .
C3 C 0.1826(10) 0.0724(7) 0.3089(4) 0.088(4) Uani 1 1 d . . .
C4 C 0.1324(14) 0.1291(11) 0.2840(6) 0.060(4) Uiso 0.579(16) 1 d P . .
C4' C 0.100(2) 0.0700(14) 0.2921(9) 0.060(4) Uiso 0.421(16) 1 d P . .
C5 C 0.0414(10) 0.1388(7) 0.2849(3) 0.090(4) Uani 1 1 d . . .
C6 C 0.2186(7) 0.0218(5) 0.4414(3) 0.041(2) Uani 1 1 d . . .
C7 C 0.3162(7) 0.0290(5) 0.4481(3) 0.043(2) Uani 1 1 d . . .
C8 C 0.3659(7) -0.0317(5) 0.4580(3) 0.041(2) Uani 1 1 d . . .
H8A H 0.4299 -0.0266 0.4629 0.049 Uiso 1 1 calc R . .
C9 C 0.3288(6) -0.0997(4) 0.4611(3) 0.033(2) Uani 1 1 d . . .
C10 C 0.2338(6) -0.1072(5) 0.4549(3) 0.038(2) Uani 1 1 d . . .
H10A H 0.2073 -0.1531 0.4571 0.046 Uiso 1 1 calc R . .
C11 C 0.1766(6) -0.0484(5) 0.4455(3) 0.041(2) Uani 1 1 d . . .
C12 C 0.3715(8) 0.1033(5) 0.4474(4) 0.064(3) Uani 1 1 d . . .
C13 C 0.3395(7) 0.1511(5) 0.4899(4) 0.070(3) Uani 1 1 d . . .
H13A H 0.3799 0.1925 0.4926 0.105 Uiso 1 1 calc R . .
H13B H 0.3422 0.1234 0.5191 0.105 Uiso 1 1 calc R . .
H13C H 0.2764 0.1671 0.4846 0.105 Uiso 1 1 calc R . .
C14 C 0.3577(10) 0.1427(6) 0.3992(4) 0.095(4) Uani 1 1 d . . .
H14A H 0.3994 0.1835 0.3975 0.142 Uiso 1 1 calc R . .
H14B H 0.2942 0.1593 0.3967 0.142 Uiso 1 1 calc R . .
H14C H 0.3709 0.1099 0.3733 0.142 Uiso 1 1 calc R . .
C15 C 0.4774(7) 0.0921(6) 0.4524(5) 0.090(4) Uani 1 1 d . . .
H15A H 0.5090 0.1374 0.4472 0.134 Uiso 1 1 calc R . .
H15B H 0.4982 0.0574 0.4290 0.134 Uiso 1 1 calc R . .
H15C H 0.4914 0.0745 0.4840 0.134 Uiso 1 1 calc R . .
C16 C 0.3873(6) -0.1685(5) 0.4711(3) 0.046(2) Uani 1 1 d . . .
C17 C 0.3779(7) -0.2190(5) 0.4269(4) 0.067(3) Uani 1 1 d . . .
H17A H 0.4165 -0.2611 0.4314 0.101 Uiso 1 1 calc R . .
H17B H 0.3975 -0.1935 0.3986 0.101 Uiso 1 1 calc R . .
H17C H 0.3138 -0.2336 0.4234 0.101 Uiso 1 1 calc R . .
C18 C 0.4894(6) -0.1504(5) 0.4785(4) 0.067(3) Uani 1 1 d . . .
H18A H 0.4955 -0.1172 0.5048 0.101 Uiso 1 1 calc R . .
H18B H 0.5141 -0.1286 0.4499 0.101 Uiso 1 1 calc R . .
H18C H 0.5235 -0.1941 0.4855 0.101 Uiso 1 1 calc R . .
C19 C 0.3492(7) -0.2064(5) 0.5157(3) 0.064(3) Uani 1 1 d . . .
H19A H 0.3496 -0.1732 0.5422 0.096 Uiso 1 1 calc R . .
H19B H 0.3879 -0.2475 0.5232 0.096 Uiso 1 1 calc R . .
H19C H 0.2863 -0.2224 0.5098 0.096 Uiso 1 1 calc R . .
C20 C 0.0695(6) -0.0638(6) 0.4421(4) 0.054(3) Uani 1 1 d . . .
C21 C 0.0509(7) -0.1450(7) 0.4387(5) 0.107(5) Uani 1 1 d . . .
H21A H -0.0147 -0.1541 0.4430 0.160 Uiso 1 1 calc R . .
H21B H 0.0857 -0.1699 0.4632 0.160 Uiso 1 1 calc R . .
H21C H 0.0700 -0.1624 0.4077 0.160 Uiso 1 1 calc R . .
C22 C 0.0261(8) -0.0426(8) 0.4907(4) 0.112(5) Uani 1 1 d . . .
H22A H 0.0340 0.0085 0.4959 0.169 Uiso 1 1 calc R . .
H22B H 0.0567 -0.0690 0.5159 0.169 Uiso 1 1 calc R . .
H22C H -0.0394 -0.0542 0.4906 0.169 Uiso 1 1 calc R . .
C23 C 0.0191(8) -0.0286(8) 0.4023(5) 0.116(6) Uani 1 1 d . . .
H23A H 0.0239 0.0231 0.4055 0.175 Uiso 1 1 calc R . .
H23B H -0.0456 -0.0426 0.4032 0.175 Uiso 1 1 calc R . .
H23C H 0.0462 -0.0434 0.3723 0.175 Uiso 1 1 calc R . .
C24 C -0.0796(6) 0.2738(5) 0.3805(3) 0.040(2) Uani 1 1 d . . .
C25 C -0.0405(6) 0.3438(5) 0.3754(3) 0.045(2) Uani 1 1 d . . .
C26 C -0.1019(7) 0.4021(5) 0.3721(3) 0.051(3) Uani 1 1 d . . .
H26A H -0.0763 0.4482 0.3690 0.061 Uiso 1 1 calc R . .
C27 C -0.1989(6) 0.3963(5) 0.3733(3) 0.044(2) Uani 1 1 d . . .
C28 C -0.2349(7) 0.3261(5) 0.3762(3) 0.043(2) Uani 1 1 d . . .
H28A H -0.2996 0.3202 0.3765 0.052 Uiso 1 1 calc R . .
C29 C -0.1788(7) 0.2638(4) 0.3788(3) 0.044(3) Uani 1 1 d . . .
C30 C 0.0636(7) 0.3620(6) 0.3720(4) 0.066(3) Uani 1 1 d . . .
C31 C 0.1047(10) 0.3581(11) 0.4242(7) 0.183(9) Uani 1 1 d . . .
H31A H 0.1675 0.3767 0.4243 0.275 Uiso 1 1 calc R . .
H31B H 0.1051 0.3086 0.4350 0.275 Uiso 1 1 calc R . .
H31C H 0.0666 0.3867 0.4454 0.275 Uiso 1 1 calc R . .
C32 C 0.1208(7) 0.3098(6) 0.3432(5) 0.099(5) Uani 1 1 d . . .
H32A H 0.0917 0.3023 0.3126 0.148 Uiso 1 1 calc R . .
H32B H 0.1249 0.2644 0.3600 0.148 Uiso 1 1 calc R . .
H32C H 0.1825 0.3292 0.3386 0.148 Uiso 1 1 calc R . .
C33 C 0.0831(9) 0.4363(7) 0.3554(10) 0.238(13) Uani 1 1 d . . .
H33A H 0.0587 0.4426 0.3236 0.357 Uiso 1 1 calc R . .
H33B H 0.1494 0.4444 0.3551 0.357 Uiso 1 1 calc R . .
H33C H 0.0538 0.4705 0.3766 0.357 Uiso 1 1 calc R . .
C34 C -0.2607(7) 0.4634(5) 0.3728(3) 0.053(3) Uani 1 1 d . . .
C35 C -0.2331(10) 0.5114(6) 0.4165(4) 0.103(5) Uani 1 1 d . . .
H35A H -0.2560 0.4895 0.4455 0.154 Uiso 1 1 calc R . .
H35B H -0.2600 0.5588 0.4129 0.154 Uiso 1 1 calc R . .
H35C H -0.1661 0.5154 0.4181 0.154 Uiso 1 1 calc R . .
C36 C -0.3628(8) 0.4477(7) 0.3759(6) 0.147(8) Uani 1 1 d . . .
H36A H -0.3820 0.4208 0.3481 0.221 Uiso 1 1 calc R . .
H36B H -0.3969 0.4925 0.3774 0.221 Uiso 1 1 calc R . .
H36C H -0.3752 0.4198 0.4043 0.221 Uiso 1 1 calc R . .
C37 C -0.2419(7) 0.5067(5) 0.3272(4) 0.065(3) Uani 1 1 d . . .
H37A H -0.2530 0.4765 0.2997 0.098 Uiso 1 1 calc R . .
H37B H -0.1780 0.5229 0.3270 0.098 Uiso 1 1 calc R . .
H37C H -0.2828 0.5479 0.3261 0.098 Uiso 1 1 calc R . .
C38 C -0.2314(7) 0.1905(5) 0.3794(4) 0.052(3) Uani 1 1 d . . .
C39 C -0.1885(9) 0.1369(7) 0.3457(5) 0.115(5) Uani 1 1 d . . .
H39A H -0.2356 0.1035 0.3349 0.172 Uiso 1 1 calc R . .
H39B H -0.1398 0.1107 0.3619 0.172 Uiso 1 1 calc R . .
H39C H -0.1626 0.1621 0.3186 0.172 Uiso 1 1 calc R . .
C40 C -0.2301(9) 0.1582(6) 0.4305(4) 0.102(5) Uani 1 1 d . . .
H40A H -0.2669 0.1147 0.4312 0.153 Uiso 1 1 calc R . .
H40B H -0.2556 0.1928 0.4527 0.153 Uiso 1 1 calc R . .
H40C H -0.1668 0.1471 0.4394 0.153 Uiso 1 1 calc R . .
C41 C -0.3324(8) 0.1982(7) 0.3644(5) 0.105(5) Uani 1 1 d . . .
H41A H -0.3603 0.1510 0.3618 0.157 Uiso 1 1 calc R . .
H41B H -0.3356 0.2224 0.3340 0.157 Uiso 1 1 calc R . .
H41C H -0.3656 0.2261 0.3880 0.157 Uiso 1 1 calc R . .
F42 F 0.8936(5) -0.0322(4) 0.2944(3) 0.126(3) Uani 1 1 d . . .
C42 C 0.6499(6) 0.0401(4) 0.2277(3) 0.033(2) Uani 1 1 d . . .
B42 B 0.6506(7) 0.0988(5) 0.1822(3) 0.034(2) Uani 1 1 d . . .
F43 F 0.8346(6) -0.1351(5) 0.2857(4) 0.164(4) Uani 1 1 d . . .
C43 C 0.7314(7) 0.0118(4) 0.2462(3) 0.041(2) Uani 1 1 d . . .
H43A H 0.7886 0.0269 0.2339 0.050 Uiso 1 1 calc R . .
F44 F 0.8170(6) -0.0825(6) 0.3482(3) 0.165(5) Uani 1 1 d . . .
C44 C 0.7298(7) -0.0396(5) 0.2833(3) 0.045(2) Uani 1 1 d . . .
F45 F 0.4550(6) -0.1180(5) 0.3031(5) 0.201(6) Uani 1 1 d . . .
C45 C 0.6476(8) -0.0605(5) 0.3041(3) 0.047(3) Uani 1 1 d . . .
H45A H 0.6466 -0.0927 0.3298 0.056 Uiso 1 1 calc R . .
F46 F 0.4734(8) -0.0492(8) 0.3531(4) 0.219(6) Uani 1 1 d . . .
C46 C 0.5656(7) -0.0317(5) 0.2853(3) 0.048(3) Uani 1 1 d . . .
F47 F 0.4049(6) -0.0173(5) 0.2969(4) 0.181(5) Uani 1 1 d . . .
C47 C 0.5681(6) 0.0160(4) 0.2476(3) 0.038(2) Uani 1 1 d . . .
H47A H 0.5118 0.0326 0.2350 0.045 Uiso 1 1 calc R . .
F48 F 0.3763(4) 0.1820(3) 0.06814(19) 0.0648(16) Uani 1 1 d . . .
C48 C 0.8192(10) -0.0695(7) 0.3023(6) 0.085(4) Uani 1 1 d . . .
F49 F 0.3450(5) 0.2856(3) 0.09792(19) 0.0782(18) Uani 1 1 d . . .
C49 C 0.4760(9) -0.0553(6) 0.3060(5) 0.071(4) Uani 1 1 d . . .
F50 F 0.2634(4) 0.1940(4) 0.1175(2) 0.0770(18) Uani 1 1 d . . .
C50 C 0.5535(5) 0.1463(4) 0.1843(3) 0.027(2) Uani 1 1 d . . .
F51 F 0.4042(17) 0.3223(5) 0.2777(3) 0.097(6) Uani 0.683(8) 1 d P . .
F52 F 0.3385(10) 0.2254(10) 0.2962(4) 0.093(3) Uani 0.683(8) 1 d P . .
F53 F 0.4752(9) 0.2407(11) 0.3151(4) 0.085(5) Uani 0.683(8) 1 d P . .
F51' F 0.429(4) 0.2107(14) 0.3115(11) 0.097(6) Uani 0.317(8) 1 d P . .
F52' F 0.490(2) 0.306(2) 0.2878(9) 0.093(3) Uani 0.317(8) 1 d P . .
F53' F 0.348(2) 0.287(3) 0.2810(10) 0.085(5) Uani 0.317(8) 1 d P . .
C51 C 0.4933(6) 0.1587(4) 0.1460(3) 0.032(2) Uani 1 1 d . . .
H51A H 0.5077 0.1378 0.1165 0.038 Uiso 1 1 calc R . .
C52 C 0.4128(6) 0.2006(4) 0.1494(3) 0.032(2) Uani 1 1 d . . .
C53 C 0.3896(6) 0.2310(4) 0.1930(3) 0.037(2) Uani 1 1 d . . .
H53A H 0.3355 0.2588 0.1957 0.045 Uiso 1 1 calc R . .
F54 F 1.0249(4) 0.0851(4) 0.1762(3) 0.099(2) Uani 1 1 d . . .
C54 C 0.4450(6) 0.2207(5) 0.2321(3) 0.039(2) Uani 1 1 d . . .
F55 F 0.9966(5) 0.1273(5) 0.1095(3) 0.129(3) Uani 1 1 d . . .
C55 C 0.5265(6) 0.1796(4) 0.2277(3) 0.036(2) Uani 1 1 d . . .
H55A H 0.5646 0.1740 0.2545 0.044 Uiso 1 1 calc R . .
F56 F 1.0703(4) 0.1885(4) 0.1616(3) 0.132(3) Uani 1 1 d . . .
C56 C 0.3502(7) 0.2161(6) 0.1084(4) 0.051(3) Uani 1 1 d . . .
F57 F 0.7784(6) 0.3895(3) 0.1876(3) 0.107(2) Uani 1 1 d . . .
C57 C 0.4216(8) 0.2527(5) 0.2789(4) 0.048(3) Uani 1 1 d . . .
F58 F 0.8841(5) 0.3728(4) 0.2388(4) 0.153(4) Uani 1 1 d . . .
C58 C 0.7403(6) 0.1522(4) 0.1851(3) 0.034(2) Uani 1 1 d . . .
F59 F 0.7419(6) 0.3526(3) 0.2562(3) 0.102(2) Uani 1 1 d . . .
C59 C 0.8306(6) 0.1295(5) 0.1711(3) 0.035(2) Uani 1 1 d . . .
H59A H 0.8385 0.0819 0.1607 0.042 Uiso 1 1 calc R . .
F60 F 0.6215(17) -0.1708(6) 0.1205(4) 0.108(7) Uani 0.686(8) 1 d P . .
F61 F 0.5236(9) -0.1445(5) 0.0677(10) 0.114(6) Uani 0.686(8) 1 d P . .
F62 F 0.6581(11) -0.1751(5) 0.0487(5) 0.083(3) Uani 0.686(8) 1 d P . .
F60' F 0.575(5) -0.1562(13) 0.0439(9) 0.108(7) Uani 0.314(8) 1 d P . .
F61' F 0.660(2) -0.1845(17) 0.102(2) 0.114(6) Uani 0.314(8) 1 d P . .
F62' F 0.533(3) -0.1496(12) 0.1135(14) 0.083(3) Uani 0.314(8) 1 d P . .
C60 C 0.9083(7) 0.1750(5) 0.1722(3) 0.042(2) Uani 1 1 d . . .
C61 C 0.9034(7) 0.2444(5) 0.1891(3) 0.047(2) Uani 1 1 d . . .
H61A H 0.9562 0.2738 0.1904 0.056 Uiso 1 1 calc R . .
C62 C 0.8165(7) 0.2696(5) 0.2044(3) 0.045(2) Uani 1 1 d . . .
F63 F 0.7084(6) 0.0821(7) -0.0310(3) 0.184(5) Uani 1 1 d . . .
C63 C 0.7379(6) 0.2245(5) 0.2022(3) 0.040(2) Uani 1 1 d . . .
H63A H 0.6809 0.2430 0.2125 0.048 Uiso 1 1 calc R . .
F64 F 0.8300(5) 0.0377(4) -0.0081(3) 0.117(3) Uani 1 1 d . . .
C64 C 0.9999(8) 0.1468(7) 0.1542(5) 0.066(3) Uani 1 1 d . . .
F65 F 0.7942(5) 0.1415(4) 0.0140(2) 0.091(2) Uani 1 1 d . . .
C65 C 0.8051(8) 0.3452(6) 0.2227(5) 0.072(3) Uani 1 1 d . . .
C66 C 0.6571(6) 0.0525(4) 0.1315(3) 0.031(2) Uani 1 1 d . . .
C67 C 0.6286(5) -0.0197(4) 0.1270(3) 0.032(2) Uani 1 1 d . . .
H67A H 0.6019 -0.0429 0.1532 0.039 Uiso 1 1 calc R . .
C68 C 0.6393(6) -0.0582(4) 0.0838(3) 0.035(2) Uani 1 1 d . . .
C69 C 0.6799(6) -0.0276(5) 0.0445(3) 0.043(2) Uani 1 1 d . . .
H69A H 0.6875 -0.0539 0.0163 0.052 Uiso 1 1 calc R . .
C70 C 0.7092(6) 0.0433(5) 0.0479(3) 0.039(2) Uani 1 1 d . . .
C71 C 0.6971(6) 0.0832(5) 0.0902(3) 0.035(2) Uani 1 1 d . . .
H71A H 0.7161 0.1314 0.0909 0.042 Uiso 1 1 calc R . .
C72 C 0.6076(7) -0.1344(6) 0.0824(3) 0.048(2) Uani 1 1 d . . .
C73 C 0.7595(8) 0.0754(7) 0.0066(4) 0.059(3) Uani 1 1 d . . .

loop_
_atom_site_aniso_label
_atom_site_aniso_U_11
_atom_site_aniso_U_22
_atom_site_aniso_U_33
_atom_site_aniso_U_23
_atom_site_aniso_U_13
_atom_site_aniso_U_12
Ni1 0.0772(9) 0.0407(7) 0.0426(7) 0.0048(6) 0.0037(7) 0.0211(7)
P1 0.0657(18) 0.0545(18) 0.0525(18) 0.0043(13) 0.0030(15) 0.0250(16)
C1 0.085(8) 0.082(8) 0.041(6) -0.004(5) -0.007(6) 0.048(7)
P2 0.070(2) 0.0477(18) 0.0504(18) 0.0019(13) -0.0047(15) 0.0241(15)
C2 0.063(7) 0.066(7) 0.050(7) -0.009(5) 0.003(5) 0.040(6)
C3 0.126(12) 0.096(10) 0.042(7) -0.008(6) 0.029(7) 0.046(8)
C5 0.131(12) 0.116(11) 0.023(6) 0.011(6) -0.003(6) 0.020(9)
C6 0.053(7) 0.029(6) 0.040(6) 0.006(4) 0.005(5) 0.023(5)
C7 0.053(7) 0.039(6) 0.037(6) 0.004(4) 0.014(5) 0.003(5)
C8 0.051(6) 0.032(6) 0.040(6) -0.006(4) 0.007(5) 0.002(5)
C9 0.050(7) 0.016(5) 0.032(5) 0.000(4) -0.005(4) 0.006(4)
C10 0.038(6) 0.034(6) 0.043(6) -0.002(4) 0.001(5) 0.002(5)
C11 0.025(5) 0.062(7) 0.038(6) 0.003(5) 0.002(4) -0.003(5)
C12 0.082(8) 0.039(7) 0.072(8) 0.007(6) 0.013(6) -0.009(6)
C13 0.087(8) 0.046(7) 0.076(8) -0.010(6) -0.011(7) -0.002(6)
C14 0.171(13) 0.043(7) 0.070(8) 0.001(6) 0.039(8) -0.013(8)
C15 0.058(8) 0.064(8) 0.148(12) -0.008(8) 0.024(8) -0.024(7)
C16 0.044(6) 0.034(6) 0.061(7) 0.004(5) 0.005(5) 0.009(5)
C17 0.080(8) 0.035(6) 0.087(8) -0.019(6) 0.015(7) 0.007(6)
C18 0.038(6) 0.059(8) 0.104(9) 0.008(6) -0.002(6) 0.007(6)
C19 0.057(7) 0.053(7) 0.083(8) 0.025(6) -0.004(6) 0.023(6)
C20 0.026(6) 0.071(8) 0.066(7) 0.022(5) -0.005(5) 0.002(5)
C21 0.038(7) 0.120(13) 0.162(14) 0.014(10) -0.015(8) -0.028(7)
C22 0.057(8) 0.202(16) 0.079(10) -0.004(10) 0.026(7) 0.001(9)
C23 0.068(9) 0.143(13) 0.138(13) 0.067(10) -0.057(9) -0.023(9)
C24 0.036(6) 0.031(6) 0.054(6) 0.005(4) -0.008(5) 0.013(5)
C25 0.046(6) 0.037(6) 0.052(6) 0.002(4) 0.001(5) 0.000(5)
C26 0.053(7) 0.023(5) 0.077(7) 0.006(4) 0.004(5) 0.010(5)
C27 0.038(6) 0.043(6) 0.050(6) 0.012(4) 0.004(5) 0.012(5)
C28 0.041(6) 0.044(7) 0.045(6) 0.009(5) 0.005(5) -0.013(5)
C29 0.052(7) 0.021(6) 0.060(7) 0.003(4) -0.005(5) 0.007(5)
C30 0.034(6) 0.060(8) 0.103(9) -0.003(6) -0.010(6) 0.004(6)
C31 0.070(11) 0.25(2) 0.23(2) -0.029(18) -0.013(13) -0.059(13)
C32 0.045(7) 0.080(9) 0.172(14) 0.010(8) 0.059(8) 0.007(6)
C33 0.054(9) 0.044(9) 0.61(4) 0.088(16) 0.085(17) -0.021(7)
C34 0.059(7) 0.034(6) 0.065(7) 0.015(5) 0.011(6) 0.019(5)
C35 0.150(13) 0.081(9) 0.077(9) -0.028(7) -0.006(9) 0.071(9)
C36 0.050(8) 0.076(10) 0.32(2) 0.056(12) 0.062(11) 0.026(7)
C37 0.066(7) 0.051(7) 0.079(8) 0.014(6) -0.007(6) 0.011(6)
C38 0.047(6) 0.033(6) 0.075(8) -0.003(5) -0.007(6) -0.008(5)
C39 0.099(10) 0.062(9) 0.183(15) -0.001(10) -0.006(10) -0.019(8)
C40 0.146(12) 0.082(9) 0.079(9) 0.043(7) -0.016(8) -0.059(9)
C41 0.075(9) 0.087(10) 0.152(13) 0.040(9) -0.047(9) -0.056(8)
F42 0.060(5) 0.106(6) 0.211(9) 0.086(6) -0.049(5) -0.017(5)
C42 0.036(6) 0.030(5) 0.032(5) -0.010(4) -0.004(5) 0.010(5)
B42 0.040(6) 0.026(6) 0.038(6) 0.003(4) 0.003(5) 0.008(5)
F43 0.121(7) 0.088(7) 0.283(13) -0.021(7) -0.107(8) 0.046(6)
C43 0.053(7) 0.029(5) 0.043(6) -0.001(4) 0.001(5) 0.001(5)
F44 0.121(7) 0.253(12) 0.122(7) 0.117(8) -0.068(6) -0.044(7)
C44 0.057(7) 0.032(6) 0.044(6) 0.003(5) -0.010(6) -0.005(5)
F45 0.123(7) 0.060(6) 0.420(18) -0.036(8) 0.168(9) -0.033(5)
C45 0.078(8) 0.029(5) 0.032(6) 0.001(4) 0.000(6) -0.010(6)
F46 0.184(11) 0.360(19) 0.112(8) -0.008(10) 0.073(8) -0.078(11)
C46 0.057(7) 0.033(6) 0.055(7) 0.008(5) 0.012(6) 0.005(5)
F47 0.078(6) 0.159(8) 0.306(14) 0.160(9) 0.102(7) 0.044(6)
C47 0.046(6) 0.030(5) 0.038(6) 0.003(4) 0.005(5) 0.006(5)
F48 0.055(4) 0.086(4) 0.054(4) -0.010(3) -0.015(3) 0.015(3)
C48 0.087(11) 0.038(8) 0.131(13) 0.022(7) -0.042(9) -0.010(7)
F49 0.108(5) 0.053(4) 0.074(4) 0.019(3) -0.019(4) 0.009(4)
C49 0.092(10) 0.040(8) 0.081(9) 0.021(6) 0.042(8) 0.019(7)
F50 0.042(4) 0.114(5) 0.075(4) 0.005(4) -0.006(3) -0.011(4)
C50 0.025(5) 0.022(5) 0.034(5) 0.004(4) 0.014(4) -0.005(4)
F51 0.196(18) 0.035(6) 0.059(6) 0.001(4) 0.050(9) 0.029(8)
F52 0.083(9) 0.127(12) 0.068(7) -0.027(6) 0.041(6) -0.028(7)
F53 0.075(8) 0.134(13) 0.045(7) -0.033(7) -0.018(6) 0.052(8)
F51' 0.196(18) 0.035(6) 0.059(6) 0.001(4) 0.050(9) 0.029(8)
F52' 0.083(9) 0.127(12) 0.068(7) -0.027(6) 0.041(6) -0.028(7)
F53' 0.075(8) 0.134(13) 0.045(7) -0.033(7) -0.018(6) 0.052(8)
C51 0.037(5) 0.026(5) 0.033(5) -0.001(4) 0.010(5) -0.004(4)
C52 0.030(5) 0.030(5) 0.037(5) 0.006(4) 0.000(5) -0.003(4)
C53 0.037(6) 0.032(5) 0.043(6) 0.009(4) 0.011(5) 0.008(4)
F54 0.075(5) 0.092(6) 0.130(6) -0.001(5) 0.013(4) 0.032(4)
C54 0.035(6) 0.033(6) 0.048(7) -0.008(5) 0.009(5) 0.003(5)
F55 0.078(5) 0.236(10) 0.074(5) -0.018(6) 0.027(4) 0.028(6)
C55 0.043(6) 0.038(5) 0.028(5) 0.006(4) 0.006(4) 0.002(5)
F56 0.038(4) 0.092(5) 0.267(11) -0.064(6) 0.047(5) -0.024(4)
C56 0.046(7) 0.052(7) 0.054(7) -0.011(6) 0.004(6) -0.004(6)
F57 0.150(7) 0.036(4) 0.135(6) -0.001(4) 0.019(6) 0.004(4)
C57 0.060(8) 0.032(7) 0.053(7) 0.010(5) 0.011(6) 0.021(6)
F58 0.074(5) 0.086(6) 0.299(11) -0.114(7) -0.034(6) -0.001(4)
C58 0.034(6) 0.036(6) 0.034(5) -0.007(4) 0.000(4) -0.001(4)
F59 0.117(6) 0.062(5) 0.128(6) -0.046(4) 0.028(5) 0.001(4)
C59 0.041(6) 0.026(5) 0.039(5) 0.001(4) 0.007(4) 0.002(5)
F60 0.25(2) 0.031(6) 0.039(6) -0.007(4) 0.009(8) -0.015(9)
F61 0.063(7) 0.061(7) 0.22(2) -0.051(10) -0.051(9) -0.004(5)
F62 0.111(9) 0.030(5) 0.109(10) -0.027(5) 0.059(7) -0.001(5)
F60' 0.25(2) 0.031(6) 0.039(6) -0.007(4) 0.009(8) -0.015(9)
F61' 0.063(7) 0.061(7) 0.22(2) -0.051(10) -0.051(9) -0.004(5)
F62' 0.111(9) 0.030(5) 0.109(10) -0.027(5) 0.059(7) -0.001(5)
C60 0.047(6) 0.033(6) 0.046(6) -0.003(4) 0.008(5) 0.007(5)
C61 0.047(7) 0.047(6) 0.047(6) 0.001(5) -0.007(5) -0.011(5)
C62 0.044(7) 0.042(6) 0.049(6) -0.012(5) -0.008(5) 0.006(5)
F63 0.097(6) 0.389(16) 0.065(5) 0.104(7) -0.016(5) -0.102(8)
C63 0.039(6) 0.035(6) 0.045(6) -0.009(4) 0.001(5) 0.003(5)
F64 0.117(6) 0.086(5) 0.148(7) -0.005(5) 0.099(6) 0.005(5)
C64 0.047(8) 0.078(9) 0.073(9) 0.002(7) 0.015(7) -0.004(7)
F65 0.128(6) 0.072(5) 0.073(5) 0.007(4) 0.049(4) -0.008(4)
C65 0.055(8) 0.052(8) 0.107(11) -0.019(8) -0.012(8) -0.011(7)
C66 0.037(5) 0.027(5) 0.029(5) 0.007(4) -0.002(4) 0.000(4)
C67 0.030(5) 0.034(6) 0.033(5) 0.000(4) 0.006(4) 0.004(4)
C68 0.036(5) 0.032(6) 0.039(6) 0.002(4) -0.002(5) 0.010(4)
C69 0.051(6) 0.047(7) 0.031(6) 0.000(5) -0.009(5) 0.020(5)
C70 0.032(5) 0.052(7) 0.034(6) 0.003(5) 0.006(4) 0.006(5)
C71 0.035(5) 0.039(6) 0.031(6) 0.002(4) 0.004(4) 0.005(4)
C72 0.047(7) 0.052(7) 0.044(7) -0.005(6) -0.007(5) -0.003(6)
C73 0.058(8) 0.073(9) 0.044(7) -0.005(6) 0.013(6) 0.001(7)

loop_
_atom_type_symbol
_atom_type_description
_atom_type_scat_dispersion_real
_atom_type_scat_dispersion_imag
_atom_type_scat_source
C C 0.0033 0.0016 'International Tables Vol C Tables 4.2.6.8 and 6.1.1.4'
H H 0.0000 0.0000 'International Tables Vol C Tables 4.2.6.8 and 6.1.1.4'
B B 0.0013 0.0007 'International Tables Vol C Tables 4.2.6.8 and 6.1.1.4'
F F 0.0171 0.0103 'International Tables Vol C Tables 4.2.6.8 and 6.1.1.4'
Ni Ni 0.3393 1.1124 'International Tables Vol C Tables 4.2.6.8 and 6.1.1.4'
P P 0.1023 0.0942 'International Tables Vol C Tables 4.2.6.8 and 6.1.1.4'

loop_
_geom_angle_atom_site_label_1
_geom_angle_atom_site_label_2
_geom_angle_atom_site_label_3
_geom_angle
_geom_angle_site_symmetry_1
_geom_angle_site_symmetry_3
_geom_angle_publ_flag
C5 Ni1 C3 73.7(5) . . ?
C4' Ni1 P2 141.4(8) . . ?
C4 Ni1 P2 131.7(6) . . ?
C5 Ni1 P2 101.3(4) . . ?
C3 Ni1 P2 172.8(4) . . ?
C4' Ni1 P1 126.9(8) . . ?
C4 Ni1 P1 136.8(6) . . ?
C5 Ni1 P1 171.6(4) . . ?
C3 Ni1 P1 98.8(4) . . ?
P2 Ni1 P1 86.46(11) . . ?
C1 P1 C6 114.9(4) . . ?
C1 P1 Ni1 109.0(3) . . ?
C6 P1 Ni1 131.3(3) . . ?
C2 C1 P1 117.5(7) . . ?
C2 P2 C24 110.1(4) . . ?
C2 P2 Ni1 109.0(3) . . ?
C24 P2 Ni1 137.6(3) . . ?
C1 C2 P2 117.2(7) . . ?
C4 C3 Ni1 67.2(8) . . ?
C5 C4 C3 125.5(17) . . ?
C5 C4 Ni1 71.8(9) . . ?
C3 C4 Ni1 71.2(9) . . ?
C3 C4' C5 122(2) . . ?
C3 C4' Ni1 74.4(13) . . ?
C5 C4' Ni1 68.7(10) . . ?
C4 C5 Ni1 70.2(10) . . ?
C4' C5 Ni1 66.7(10) . . ?
C7 C6 C11 119.2(8) . . ?
C7 C6 P1 118.9(7) . . ?
C11 C6 P1 121.6(7) . . ?
C8 C7 C6 117.9(9) . . ?
C8 C7 C12 117.1(9) . . ?
C6 C7 C12 125.0(9) . . ?
C7 C8 C9 124.7(9) . . ?
C8 C9 C10 117.8(8) . . ?
C8 C9 C16 123.8(8) . . ?
C10 C9 C16 118.4(8) . . ?
C9 C10 C11 122.0(8) . . ?
C10 C11 C6 118.5(7) . . ?
C10 C11 C20 116.7(8) . . ?
C6 C11 C20 124.8(8) . . ?
C15 C12 C14 105.6(10) . . ?
C15 C12 C13 107.4(10) . . ?
C14 C12 C13 111.2(9) . . ?
C15 C12 C7 112.1(9) . . ?
C14 C12 C7 110.8(9) . . ?
C13 C12 C7 109.6(8) . . ?
C18 C16 C19 109.4(8) . . ?
C18 C16 C9 111.5(8) . . ?
C19 C16 C9 109.2(7) . . ?
C18 C16 C17 109.0(8) . . ?
C19 C16 C17 110.0(8) . . ?
C9 C16 C17 107.7(7) . . ?
C23 C20 C21 107.5(10) . . ?
C23 C20 C22 110.7(10) . . ?
C21 C20 C22 103.5(9) . . ?
C23 C20 C11 116.5(9) . . ?
C21 C20 C11 110.7(8) . . ?
C22 C20 C11 107.2(9) . . ?
C25 C24 C29 120.5(8) . . ?
C25 C24 P2 120.5(7) . . ?
C29 C24 P2 119.0(7) . . ?
C26 C25 C24 117.5(8) . . ?
C26 C25 C30 116.2(8) . . ?
C24 C25 C30 126.3(8) . . ?
C25 C26 C27 124.7(9) . . ?
C26 C27 C28 116.1(8) . . ?
C26 C27 C34 121.1(9) . . ?
C28 C27 C34 122.8(8) . . ?
C27 C28 C29 123.5(8) . . ?
C28 C29 C24 117.6(8) . . ?
C28 C29 C38 116.0(8) . . ?
C24 C29 C38 126.4(8) . . ?
C33 C30 C32 109.1(11) . . ?
C33 C30 C25 114.0(9) . . ?
C32 C30 C25 115.1(9) . . ?
C33 C30 C31 105.2(14) . . ?
C32 C30 C31 105.3(10) . . ?
C25 C30 C31 107.2(9) . . ?
C36 C34 C27 114.2(9) . . ?
C36 C34 C37 108.9(10) . . ?
C27 C34 C37 109.4(8) . . ?
C36 C34 C35 108.2(10) . . ?
C27 C34 C35 107.8(8) . . ?
C37 C34 C35 108.2(9) . . ?
C39 C38 C41 106.3(10) . . ?
C39 C38 C40 108.7(10) . . ?
C41 C38 C40 107.6(9) . . ?
C39 C38 C29 111.8(9) . . ?
C41 C38 C29 112.3(8) . . ?
C40 C38 C29 109.9(8) . . ?
C47 C42 C43 116.5(8) . . ?
C47 C42 B42 121.7(8) . . ?
C43 C42 B42 121.8(8) . . ?
C58 B42 C50 110.1(7) . . ?
C58 B42 C66 108.2(7) . . ?
C50 B42 C66 110.7(7) . . ?
C58 B42 C42 111.3(7) . . ?
C50 B42 C42 108.3(7) . . ?
C66 B42 C42 108.4(7) . . ?
C42 C43 C44 121.3(9) . . ?
C45 C44 C43 121.2(9) . . ?
C45 C44 C48 118.8(10) . . ?
C43 C44 C48 119.9(10) . . ?
C44 C45 C46 117.2(8) . . ?
C47 C46 C45 120.8(9) . . ?
C47 C46 C49 120.9(10) . . ?
C45 C46 C49 118.3(9) . . ?
C42 C47 C46 122.8(9) . . ?
F42 C48 F44 106.6(11) . . ?
F42 C48 F43 107.1(14) . . ?
F44 C48 F43 100.5(11) . . ?
F42 C48 C44 116.8(10) . . ?
F44 C48 C44 113.3(13) . . ?
F43 C48 C44 111.1(11) . . ?
F45 C49 F47 108.7(14) . . ?
F45 C49 F46 98.1(11) . . ?
F47 C49 F46 97.5(11) . . ?
F45 C49 C46 118.6(10) . . ?
F47 C49 C46 117.3(9) . . ?
F46 C49 C46 112.9(12) . . ?
C51 C50 C55 114.8(7) . . ?
C51 C50 B42 125.7(7) . . ?
C55 C50 B42 119.6(7) . . ?
C52 C51 C50 123.5(8) . . ?
C53 C52 C51 119.0(8) . . ?
C53 C52 C56 117.2(8) . . ?
C51 C52 C56 123.8(8) . . ?
C54 C53 C52 120.6(8) . . ?
C53 C54 C55 119.5(8) . . ?
C53 C54 C57 121.5(8) . . ?
C55 C54 C57 119.0(9) . . ?
C54 C55 C50 122.6(8) . . ?
F49 C56 F50 106.7(9) . . ?
F49 C56 F48 106.7(8) . . ?
F50 C56 F48 106.0(8) . . ?
F49 C56 C52 113.2(8) . . ?
F50 C56 C52 110.9(8) . . ?
F48 C56 C52 112.8(8) . . ?
F53 C57 F51 107.6(11) . . ?
F53 C57 F52 100.2(10) . . ?
F51 C57 F52 101.7(10) . . ?
F51' C57 F52' 105(2) . . ?
F53' C57 F52' 103(2) . . ?
F51' C57 C54 113.2(14) . . ?
F53' C57 C54 116.4(14) . . ?
F53 C57 C54 119.5(9) . . ?
F51 C57 C54 114.5(8) . . ?
F52 C57 C54 111.1(9) . . ?
F52' C57 C54 106.2(11) . . ?
C59 C58 C63 113.2(8) . . ?
C59 C58 B42 122.0(7) . . ?
C63 C58 B42 124.8(8) . . ?
C60 C59 C58 123.0(8) . . ?
C61 C60 C59 122.1(9) . . ?
C61 C60 C64 119.1(9) . . ?
C59 C60 C64 118.8(8) . . ?
C60 C61 C62 117.7(9) . . ?
C61 C62 C63 120.2(8) . . ?
C61 C62 C65 120.9(9) . . ?
C63 C62 C65 118.8(9) . . ?
C62 C63 C58 123.7(8) . . ?
F56 C64 F55 110.4(10) . . ?
F56 C64 F54 103.1(10) . . ?
F55 C64 F54 102.4(10) . . ?
F56 C64 C60 115.1(10) . . ?
F55 C64 C60 112.8(10) . . ?
F54 C64 C60 111.9(9) . . ?
F59 C65 F58 108.1(10) . . ?
F59 C65 F57 105.2(10) . . ?
F58 C65 F57 105.0(11) . . ?
F59 C65 C62 114.7(10) . . ?
F58 C65 C62 112.5(10) . . ?
F57 C65 C62 110.7(10) . . ?
C67 C66 C71 115.3(7) . . ?
C67 C66 B42 123.6(7) . . ?
C71 C66 B42 121.1(7) . . ?
C66 C67 C68 121.8(8) . . ?
C69 C68 C67 121.8(8) . . ?
C69 C68 C72 120.3(8) . . ?
C67 C68 C72 117.9(8) . . ?
C68 C69 C70 118.0(8) . . ?
C69 C70 C71 121.1(8) . . ?
C69 C70 C73 118.4(9) . . ?
C71 C70 C73 120.3(9) . . ?
C70 C71 C66 122.1(8) . . ?
F60 C72 F61 109.7(13) . . ?
F60 C72 F62 101.3(10) . . ?
F61 C72 F62 100.9(10) . . ?
F60' C72 F62' 101(2) . . ?
F61' C72 F62' 93(2) . . ?
F60' C72 C68 116.5(14) . . ?
F60 C72 C68 115.7(9) . . ?
F61 C72 C68 115.7(9) . . ?
F61' C72 C68 119.1(13) . . ?
F62 C72 C68 111.6(8) . . ?
F62' C72 C68 114.0(11) . . ?
F63 C73 F64 103.7(10) . . ?
F63 C73 F65 104.6(10) . . ?
F64 C73 F65 104.6(9) . . ?
F63 C73 C70 113.4(9) . . ?
F64 C73 C70 114.2(10) . . ?
F65 C73 C70 115.2(9) . . ?

loop_
_geom_bond_atom_site_label_1
_geom_bond_atom_site_label_2
_geom_bond_distance
_geom_bond_site_symmetry_2
_geom_bond_publ_flag
Ni1 C4' 2.00(2) . ?
Ni1 C4 2.006(18) . ?
Ni1 C5 2.025(10) . ?
Ni1 C3 2.060(10) . ?
Ni1 P2 2.170(3) . ?
Ni1 P1 2.182(3) . ?
P1 C1 1.670(9) . ?
P1 C6 1.808(8) . ?
C1 C2 1.426(12) . ?
P2 C2 1.686(9) . ?
P2 C24 1.811(8) . ?
C3 C4' 1.28(3) . ?
C3 C4 1.44(2) . ?
C4 C5 1.312(19) . ?
C4' C5 1.53(3) . ?
C6 C7 1.413(12) . ?
C6 C11 1.430(12) . ?
C7 C8 1.353(12) . ?
C7 C12 1.581(13) . ?
C8 C9 1.365(11) . ?
C9 C10 1.375(11) . ?
C9 C16 1.543(11) . ?
C10 C11 1.381(11) . ?
C11 C20 1.560(12) . ?
C12 C15 1.533(14) . ?
C12 C14 1.541(14) . ?
C12 C13 1.546(13) . ?
C16 C18 1.511(12) . ?
C16 C19 1.528(12) . ?
C16 C17 1.547(12) . ?
C20 C23 1.473(13) . ?
C20 C21 1.524(15) . ?
C20 C22 1.540(14) . ?
C24 C25 1.413(12) . ?
C24 C29 1.430(12) . ?
C25 C26 1.390(12) . ?
C25 C30 1.527(13) . ?
C26 C27 1.391(12) . ?
C27 C28 1.396(12) . ?
C27 C34 1.519(12) . ?
C28 C29 1.402(12) . ?
C29 C38 1.546(12) . ?
C30 C33 1.473(15) . ?
C30 C32 1.495(14) . ?
C30 C31 1.571(19) . ?
C34 C36 1.490(14) . ?
C34 C37 1.524(12) . ?
C34 C35 1.557(14) . ?
C38 C39 1.494(15) . ?
C38 C41 1.509(13) . ?
C38 C40 1.544(13) . ?
F42 C48 1.285(13) . ?
C42 C47 1.368(11) . ?
C42 C43 1.377(12) . ?
C42 B42 1.665(13) . ?
B42 C58 1.617(13) . ?
B42 C50 1.642(12) . ?
B42 C66 1.653(12) . ?
F43 C48 1.313(14) . ?
C43 C44 1.402(11) . ?
F44 C48 1.303(15) . ?
C44 C45 1.365(12) . ?
C44 C48 1.488(15) . ?
F45 C49 1.196(12) . ?
C45 C46 1.388(12) . ?
F46 C49 1.319(14) . ?
C46 C47 1.371(12) . ?
C46 C49 1.469(14) . ?
F47 C49 1.260(13) . ?
F48 C56 1.338(10) . ?
F49 C56 1.315(11) . ?
F50 C56 1.330(11) . ?
C50 C51 1.390(10) . ?
C50 C55 1.410(11) . ?
F51 C57 1.306(12) . ?
F52 C57 1.376(13) . ?
F53 C57 1.286(13) . ?
F51' C57 1.20(3) . ?
F52' C57 1.41(2) . ?
F53' C57 1.23(2) . ?
C51 C52 1.388(10) . ?
C52 C53 1.379(11) . ?
C52 C56 1.479(12) . ?
C53 C54 1.360(11) . ?
F54 C64 1.340(12) . ?
C54 C55 1.394(11) . ?
C54 C57 1.470(12) . ?
F55 C64 1.296(12) . ?
F56 C64 1.282(12) . ?
F57 C65 1.331(13) . ?
F58 C65 1.316(11) . ?
C58 C59 1.411(11) . ?
C58 C63 1.414(10) . ?
F59 C65 1.305(13) . ?
C59 C60 1.392(11) . ?
F60 C72 1.270(15) . ?
F61 C72 1.282(12) . ?
F62 C72 1.401(13) . ?
F60' C72 1.24(3) . ?
F61' C72 1.31(4) . ?
F62' C72 1.40(2) . ?
C60 C61 1.364(11) . ?
C60 C64 1.496(14) . ?
C61 C62 1.392(12) . ?
C62 C63 1.399(12) . ?
C62 C65 1.493(14) . ?
F63 C73 1.282(11) . ?
F64 C73 1.291(11) . ?
F65 C73 1.330(11) . ?
C66 C67 1.397(11) . ?
C66 C71 1.405(10) . ?
C67 C68 1.405(11) . ?
C68 C69 1.360(11) . ?
C68 C72 1.477(12) . ?
C69 C70 1.376(12) . ?
C70 C71 1.400(11) . ?
C70 C73 1.480(13) . ?

loop_
_geom_torsion_atom_site_label_1
_geom_torsion_atom_site_label_2
_geom_torsion_atom_site_label_3
_geom_torsion_atom_site_label_4
_geom_torsion
_geom_torsion_site_symmetry_1
_geom_torsion_site_symmetry_2
_geom_torsion_site_symmetry_3
_geom_torsion_site_symmetry_4
_geom_torsion_publ_flag
C4 Ni1 P1 C1 157.8(9) . . . . ?
C5 Ni1 P1 C1 -154(3) . . . . ?
C3 Ni1 P1 C1 177.7(6) . . . . ?
P2 Ni1 P1 C1 2.6(4) . . . . ?
C4 Ni1 P1 C6 -48.5(10) . . . . ?
C5 Ni1 P1 C6 -1(3) . . . . ?
C3 Ni1 P1 C6 -28.6(6) . . . . ?
P2 Ni1 P1 C6 156.4(5) . . . . ?
C6 P1 C1 C2 -166.5(8) . . . . ?
Ni1 P1 C1 C2 -8.0(10) . . . . ?
C4 Ni1 P2 C2 -155.3(8) . . . . ?
C5 Ni1 P2 C2 178.7(6) . . . . ?
C3 Ni1 P2 C2 -135(3) . . . . ?
P1 Ni1 P2 C2 2.0(4) . . . . ?
C4 Ni1 P2 C24 1.2(9) . . . . ?
C5 Ni1 P2 C24 -24.8(6) . . . . ?
C3 Ni1 P2 C24 21(3) . . . . ?
P1 Ni1 P2 C24 158.5(5) . . . . ?
P1 C1 C2 P2 10.4(13) . . . . ?
C24 P2 C2 C1 -170.8(8) . . . . ?
Ni1 P2 C2 C1 -7.5(10) . . . . ?
C4 Ni1 C3 C4' -56.6(14) . . . . ?
C5 Ni1 C3 C4' -31.8(14) . . . . ?
P2 Ni1 C3 C4' -79(4) . . . . ?
P1 Ni1 C3 C4' 144.1(14) . . . . ?
C5 Ni1 C3 C4 24.7(10) . . . . ?
P2 Ni1 C3 C4 -22(4) . . . . ?
P1 Ni1 C3 C4 -159.4(10) . . . . ?
Ni1 C3 C4 C5 -49.6(16) . . . . ?
C3 Ni1 C4 C5 139.3(17) . . . . ?
P2 Ni1 C4 C5 -44.4(14) . . . . ?
P1 Ni1 C4 C5 169.8(7) . . . . ?
C5 Ni1 C4 C3 -139.3(17) . . . . ?
P2 Ni1 C4 C3 176.3(7) . . . . ?
P1 Ni1 C4 C3 30.6(14) . . . . ?
C5 Ni1 C4' C3 133.9(19) . . . . ?
P2 Ni1 C4' C3 168.6(7) . . . . ?
P1 Ni1 C4' C3 -46.5(16) . . . . ?
C4 Ni1 C4' C5 -59.3(14) . . . . ?
C3 Ni1 C4' C5 -133.9(19) . . . . ?
P2 Ni1 C4' C5 34.8(17) . . . . ?
P1 Ni1 C4' C5 179.6(6) . . . . ?
C3 C4 C5 Ni1 49.3(16) . . . . ?
C3 C4' C5 Ni1 -54.6(18) . . . . ?
C3 Ni1 C5 C4 -26.8(12) . . . . ?
P2 Ni1 C5 C4 147.8(11) . . . . ?
P1 Ni1 C5 C4 -55(3) . . . . ?
C3 Ni1 C5 C4' 26.6(12) . . . . ?
P2 Ni1 C5 C4' -158.7(12) . . . . ?
P1 Ni1 C5 C4' -2(3) . . . . ?
C1 P1 C6 C7 -102.1(8) . . . . ?
Ni1 P1 C6 C7 105.4(7) . . . . ?
C1 P1 C6 C11 83.9(9) . . . . ?
Ni1 P1 C6 C11 -68.6(8) . . . . ?
C11 C6 C7 C8 0.5(12) . . . . ?
P1 C6 C7 C8 -173.6(6) . . . . ?
C11 C6 C7 C12 -176.5(8) . . . . ?
P1 C6 C7 C12 9.3(12) . . . . ?
C6 C7 C8 C9 1.0(13) . . . . ?
C12 C7 C8 C9 178.4(8) . . . . ?
C7 C8 C9 C10 -1.5(13) . . . . ?
C7 C8 C9 C16 178.3(8) . . . . ?
C8 C9 C10 C11 0.3(12) . . . . ?
C16 C9 C10 C11 -179.5(8) . . . . ?
C9 C10 C11 C6 1.2(12) . . . . ?
C9 C10 C11 C20 -176.7(8) . . . . ?
C7 C6 C11 C10 -1.6(12) . . . . ?
P1 C6 C11 C10 172.3(6) . . . . ?
C7 C6 C11 C20 176.1(8) . . . . ?
P1 C6 C11 C20 -10.0(12) . . . . ?
C8 C7 C12 C15 6.9(13) . . . . ?
C6 C7 C12 C15 -176.0(9) . . . . ?
C8 C7 C12 C14 124.6(10) . . . . ?
C6 C7 C12 C14 -58.3(12) . . . . ?
C8 C7 C12 C13 -112.3(10) . . . . ?
C6 C7 C12 C13 64.8(12) . . . . ?
C8 C9 C16 C18 2.1(12) . . . . ?
C10 C9 C16 C18 -178.2(8) . . . . ?
C8 C9 C16 C19 123.1(9) . . . . ?
C10 C9 C16 C19 -57.2(10) . . . . ?
C8 C9 C16 C17 -117.5(9) . . . . ?
C10 C9 C16 C17 62.2(10) . . . . ?
C10 C11 C20 C23 -136.1(11) . . . . ?
C6 C11 C20 C23 46.1(14) . . . . ?
C10 C11 C20 C21 -12.9(12) . . . . ?
C6 C11 C20 C21 169.3(9) . . . . ?
C10 C11 C20 C22 99.3(10) . . . . ?
C6 C11 C20 C22 -78.4(12) . . . . ?
C2 P2 C24 C25 80.4(8) . . . . ?
Ni1 P2 C24 C25 -75.9(8) . . . . ?
C2 P2 C24 C29 -96.4(8) . . . . ?
Ni1 P2 C24 C29 107.2(8) . . . . ?
C29 C24 C25 C26 4.4(13) . . . . ?
P2 C24 C25 C26 -172.4(7) . . . . ?
C29 C24 C25 C30 -174.2(9) . . . . ?
P2 C24 C25 C30 9.0(13) . . . . ?
C24 C25 C26 C27 -0.3(14) . . . . ?
C30 C25 C26 C27 178.5(9) . . . . ?
C25 C26 C27 C28 -2.5(14) . . . . ?
C25 C26 C27 C34 176.1(8) . . . . ?
C26 C27 C28 C29 1.2(13) . . . . ?
C34 C27 C28 C29 -177.3(9) . . . . ?
C27 C28 C29 C24 2.6(14) . . . . ?
C27 C28 C29 C38 -177.3(8) . . . . ?
C25 C24 C29 C28 -5.5(13) . . . . ?
P2 C24 C29 C28 171.3(6) . . . . ?
C25 C24 C29 C38 174.4(9) . . . . ?
P2 C24 C29 C38 -8.8(13) . . . . ?
C26 C25 C30 C33 -12.6(17) . . . . ?
C24 C25 C30 C33 166.1(14) . . . . ?
C26 C25 C30 C32 -139.7(10) . . . . ?
C24 C25 C30 C32 38.9(15) . . . . ?
C26 C25 C30 C31 103.5(12) . . . . ?
C24 C25 C30 C31 -77.9(14) . . . . ?
C26 C27 C34 C36 -178.0(11) . . . . ?
C28 C27 C34 C36 0.5(14) . . . . ?
C26 C27 C34 C37 59.7(12) . . . . ?
C28 C27 C34 C37 -121.8(10) . . . . ?
C26 C27 C34 C35 -57.7(12) . . . . ?
C28 C27 C34 C35 120.7(10) . . . . ?
C28 C29 C38 C39 134.1(10) . . . . ?
C24 C29 C38 C39 -45.8(14) . . . . ?
C28 C29 C38 C41 14.7(13) . . . . ?
C24 C29 C38 C41 -165.2(10) . . . . ?
C28 C29 C38 C40 -105.1(10) . . . . ?
C24 C29 C38 C40 75.0(13) . . . . ?
C47 C42 B42 C58 146.8(8) . . . . ?
C43 C42 B42 C58 -35.1(11) . . . . ?
C47 C42 B42 C50 25.7(11) . . . . ?
C43 C42 B42 C50 -156.2(7) . . . . ?
C47 C42 B42 C66 -94.4(9) . . . . ?
C43 C42 B42 C66 83.7(9) . . . . ?
C47 C42 C43 C44 0.4(12) . . . . ?
B42 C42 C43 C44 -177.7(8) . . . . ?
C42 C43 C44 C45 -3.4(14) . . . . ?
C42 C43 C44 C48 179.6(9) . . . . ?
C43 C44 C45 C46 3.3(13) . . . . ?
C48 C44 C45 C46 -179.7(10) . . . . ?
C44 C45 C46 C47 -0.3(13) . . . . ?
C44 C45 C46 C49 177.8(9) . . . . ?
C43 C42 C47 C46 2.6(13) . . . . ?
B42 C42 C47 C46 -179.3(8) . . . . ?
C45 C46 C47 C42 -2.7(14) . . . . ?
C49 C46 C47 C42 179.2(9) . . . . ?
C45 C44 C48 F42 -156.6(12) . . . . ?
C43 C44 C48 F42 20.5(18) . . . . ?
C45 C44 C48 F44 -32.1(15) . . . . ?
C43 C44 C48 F44 145.0(10) . . . . ?
C45 C44 C48 F43 80.2(16) . . . . ?
C43 C44 C48 F43 -102.8(13) . . . . ?
C47 C46 C49 F45 115.8(14) . . . . ?
C45 C46 C49 F45 -62.3(18) . . . . ?
C47 C46 C49 F47 -18.1(18) . . . . ?
C45 C46 C49 F47 163.8(12) . . . . ?
C47 C46 C49 F46 -130.2(13) . . . . ?
C45 C46 C49 F46 51.6(15) . . . . ?
C58 B42 C50 C51 107.3(8) . . . . ?
C66 B42 C50 C51 -12.2(10) . . . . ?
C42 B42 C50 C51 -130.8(8) . . . . ?
C58 B42 C50 C55 -71.4(9) . . . . ?
C66 B42 C50 C55 169.1(7) . . . . ?
C42 B42 C50 C55 50.4(9) . . . . ?
C55 C50 C51 C52 0.2(10) . . . . ?
B42 C50 C51 C52 -178.6(7) . . . . ?
C50 C51 C52 C53 -1.0(11) . . . . ?
C50 C51 C52 C56 177.8(8) . . . . ?
C51 C52 C53 C54 0.5(12) . . . . ?
C56 C52 C53 C54 -178.3(8) . . . . ?
C52 C53 C54 C55 0.7(12) . . . . ?
C52 C53 C54 C57 179.9(8) . . . . ?
C53 C54 C55 C50 -1.6(12) . . . . ?
C57 C54 C55 C50 179.2(8) . . . . ?
C51 C50 C55 C54 1.1(11) . . . . ?
B42 C50 C55 C54 -180.0(7) . . . . ?
C53 C52 C56 F49 61.2(11) . . . . ?
C51 C52 C56 F49 -117.6(9) . . . . ?
C53 C52 C56 F50 -58.7(11) . . . . ?
C51 C52 C56 F50 122.5(9) . . . . ?
C53 C52 C56 F48 -177.5(8) . . . . ?
C51 C52 C56 F48 3.7(12) . . . . ?
C53 C54 C57 F51' 134(3) . . . . ?
C55 C54 C57 F51' -47(3) . . . . ?
C53 C54 C57 F53' 2(3) . . . . ?
C55 C54 C57 F53' -179(3) . . . . ?
C53 C54 C57 F53 179.0(14) . . . . ?
C55 C54 C57 F53 -1.8(17) . . . . ?
C53 C54 C57 F51 -51.3(18) . . . . ?
C55 C54 C57 F51 127.9(15) . . . . ?
C53 C54 C57 F52 63.2(15) . . . . ?
C55 C54 C57 F52 -117.6(13) . . . . ?
C53 C54 C57 F52' -112(2) . . . . ?
C55 C54 C57 F52' 68(2) . . . . ?
C50 B42 C58 C59 -162.3(7) . . . . ?
C66 B42 C58 C59 -41.3(10) . . . . ?
C42 B42 C58 C59 77.6(9) . . . . ?
C50 B42 C58 C63 18.9(11) . . . . ?
C66 B42 C58 C63 139.9(8) . . . . ?
C42 B42 C58 C63 -101.2(9) . . . . ?
C63 C58 C59 C60 -2.6(12) . . . . ?
B42 C58 C59 C60 178.5(8) . . . . ?
C58 C59 C60 C61 3.1(13) . . . . ?
C58 C59 C60 C64 -176.7(9) . . . . ?
C59 C60 C61 C62 -1.6(13) . . . . ?
C64 C60 C61 C62 178.2(9) . . . . ?
C60 C61 C62 C63 0.0(13) . . . . ?
C60 C61 C62 C65 -179.1(9) . . . . ?
C61 C62 C63 C58 0.3(14) . . . . ?
C65 C62 C63 C58 179.4(9) . . . . ?
C59 C58 C63 C62 0.9(12) . . . . ?
B42 C58 C63 C62 179.8(8) . . . . ?
C61 C60 C64 F56 8.1(15) . . . . ?
C59 C60 C64 F56 -172.0(10) . . . . ?
C61 C60 C64 F55 -119.8(11) . . . . ?
C59 C60 C64 F55 60.0(13) . . . . ?
C61 C60 C64 F54 125.3(10) . . . . ?
C59 C60 C64 F54 -54.8(13) . . . . ?
C61 C62 C65 F59 -147.3(10) . . . . ?
C63 C62 C65 F59 33.6(15) . . . . ?
C61 C62 C65 F58 -23.3(16) . . . . ?
C63 C62 C65 F58 157.7(11) . . . . ?
C61 C62 C65 F57 93.9(12) . . . . ?
C63 C62 C65 F57 -85.2(13) . . . . ?
C58 B42 C66 C67 144.2(8) . . . . ?
C50 B42 C66 C67 -95.1(9) . . . . ?
C42 B42 C66 C67 23.5(11) . . . . ?
C58 B42 C66 C71 -32.4(10) . . . . ?
C50 B42 C66 C71 88.3(9) . . . . ?
C42 B42 C66 C71 -153.1(8) . . . . ?
C71 C66 C67 C68 -0.2(11) . . . . ?
B42 C66 C67 C68 -177.0(7) . . . . ?
C66 C67 C68 C69 1.5(13) . . . . ?
C66 C67 C68 C72 179.7(8) . . . . ?
C67 C68 C69 C70 -1.1(13) . . . . ?
C72 C68 C69 C70 -179.2(8) . . . . ?
C68 C69 C70 C71 -0.6(13) . . . . ?
C68 C69 C70 C73 175.7(8) . . . . ?
C69 C70 C71 C66 1.9(13) . . . . ?
C73 C70 C71 C66 -174.3(8) . . . . ?
C67 C66 C71 C70 -1.4(12) . . . . ?
B42 C66 C71 C70 175.5(8) . . . . ?
C69 C68 C72 F60' -35(4) . . . . ?
C67 C68 C72 F60' 146(3) . . . . ?
C69 C68 C72 F60 141.1(15) . . . . ?
C67 C68 C72 F60 -37.2(17) . . . . ?
C69 C68 C72 F61 -88.7(17) . . . . ?
C67 C68 C72 F61 93.1(17) . . . . ?
C69 C68 C72 F61' 100(3) . . . . ?
C67 C68 C72 F61' -78(3) . . . . ?
C69 C68 C72 F62 25.9(14) . . . . ?
C67 C68 C72 F62 -152.3(11) . . . . ?
C69 C68 C72 F62' -152(2) . . . . ?
C67 C68 C72 F62' 30(2) . . . . ?
C69 C70 C73 F63 66.2(13) . . . . ?
C71 C70 C73 F63 -117.5(12) . . . . ?
C69 C70 C73 F64 -52.3(13) . . . . ?
C71 C70 C73 F64 123.9(10) . . . . ?
C69 C70 C73 F65 -173.4(9) . . . . ?
C71 C70 C73 F65 2.9(14) . . . . ?
